data_2224433
loop_
_publ_author_name
'Kele\,so\(glu, Zeynep'
'B\"uy\"ukg\"ung\"or, Orhan'
'Albayrak, \,Ci\(gdem'
'Odaba\,so\(glu, Mustafa'

_publ_section_title
;
 (<i>E</i>)-4-Methoxy-2-[3-(trifluoromethyl)phenyliminomethyl]phenol
;
_journal_coeditor_code SI2222
_journal_issue 12
_journal_name_full 'Acta Crystallographica Section E'
_journal_page_first o3245
_journal_page_last o3246
_journal_paper_doi 10.1107/S160053680905034X
_journal_volume 65
_journal_year 2009
_chemical_formula_iupac 'C15 H12 F3 N O2'
_chemical_formula_moiety 'C15 H12 F3 N O2'
_chemical_formula_sum 'C15 H12 F3 N O2'
_chemical_formula_weight 295.26
_chemical_name_systematic
;
(<i>E</i>)-4-Methoxy-2-[3-(trifluoromethyl)phenyliminomethyl]phenol
;
_space_group_IT_number 14
_symmetry_cell_setting monoclinic
_symmetry_space_group_name_Hall '-P 2ybc'
_symmetry_space_group_name_H-M 'P 1 21/c 1'
_atom_sites_solution_hydrogens geom
_atom_sites_solution_primary direct
_atom_sites_solution_secondary difmap
_audit_creation_method SHELXL-97
_cell_angle_alpha 90.00
_cell_angle_beta 92.647(4)
_cell_angle_gamma 90.00
_cell_formula_units_Z 8
_cell_length_a 13.4771(7)
_cell_length_b 6.4526(2)
_cell_length_c 31.7097(15)
_cell_measurement_reflns_used 20067
_cell_measurement_temperature 296
_cell_measurement_theta_max 25.65
_cell_measurement_theta_min 1.29
_cell_volume 2754.6(2)
_computing_cell_refinement 'X-AREA (Stoe & Cie, 2002)'
_computing_data_collection 'X-AREA (Stoe & Cie, 2002)'
_computing_data_reduction 'X-RED32 (Stoe & Cie, 2002)'
_computing_molecular_graphics 'ORTEP-3 for Windows (Farrugia, 1997)'
_computing_publication_material
;
WinGX (Farrugia, 1999) and PLATON (Spek, 2009)
;
_computing_structure_refinement 'SHELXL97 (Sheldrick, 2008)'
_computing_structure_solution 'SHELXS97 (Sheldrick, 2008)'
_diffrn_ambient_temperature 296
_diffrn_detector_area_resol_mean 6.67
_diffrn_measured_fraction_theta_full 0.997
_diffrn_measured_fraction_theta_max 0.997
_diffrn_measurement_device_type 'Stoe IPDS II diffractometer'
_diffrn_measurement_method 'rotation method'
_diffrn_radiation_monochromator 'plane graphite'
_diffrn_radiation_source 'fine-focus sealed tube'
_diffrn_radiation_type MoK\a
_diffrn_radiation_wavelength 0.71073
_diffrn_reflns_av_R_equivalents 0.0752
_diffrn_reflns_av_sigmaI/netI 0.0436
_diffrn_reflns_limit_h_max 16
_diffrn_reflns_limit_h_min -16
_diffrn_reflns_limit_k_max 7
_diffrn_reflns_limit_k_min -7
_diffrn_reflns_limit_l_max 38
_diffrn_reflns_limit_l_min -38
_diffrn_reflns_number 23526
_diffrn_reflns_theta_full 25.65
_diffrn_reflns_theta_max 25.65
_diffrn_reflns_theta_min 1.29
_diffrn_standards_number 0
_exptl_absorpt_coefficient_mu 0.122
_exptl_absorpt_correction_T_max 0.9436
_exptl_absorpt_correction_T_min 0.7390
_exptl_absorpt_correction_type integration
_exptl_absorpt_process_details '(X-RED32; Stoe & Cie, 2002)'
_exptl_crystal_colour yellow
_exptl_crystal_density_diffrn 1.424
_exptl_crystal_density_method 'not measured'
_exptl_crystal_description prism
_exptl_crystal_F_000 1216
_exptl_crystal_size_max 0.800
_exptl_crystal_size_mid 0.427
_exptl_crystal_size_min 0.150
_refine_diff_density_max 0.199
_refine_diff_density_min -0.252
_refine_ls_extinction_coef 0.0018(5)
_refine_ls_extinction_expression Fc^*^=kFc[1+0.001xFc^2^\l^3^/sin(2\q)]^-1/4^
_refine_ls_extinction_method 'SHELXL97 (Sheldrick, 2008)'
_refine_ls_goodness_of_fit_ref 1.065
_refine_ls_hydrogen_treatment mixed
_refine_ls_matrix_type full
_refine_ls_number_parameters 444
_refine_ls_number_reflns 5197
_refine_ls_number_restraints 144
_refine_ls_restrained_S_all 1.169
_refine_ls_R_factor_all 0.0883
_refine_ls_R_factor_gt 0.0646
_refine_ls_shift/su_max 0.000
_refine_ls_shift/su_mean 0.000
_refine_ls_structure_factor_coef Fsqd
_refine_ls_weighting_details 'w=1/[\s^2^(Fo^2^)+(0.0875P)^2^+1.1131P] where P=(Fo^2^+2Fc^2^)/3'
_refine_ls_weighting_scheme calc
_refine_ls_wR_factor_gt 0.1914
_refine_ls_wR_factor_ref 0.2045
_reflns_number_gt 3536
_reflns_number_total 5197
_reflns_threshold_expression I>2sigma(I)
_cod_data_source_file si2222.cif
_cod_data_source_block I
_cod_original_sg_symbol_H-M 'P 21/c'
_cod_database_code 2224433
_cod_database_fobs_code 2224433

loop_
_symmetry_equiv_pos_as_xyz
'x, y, z'
'-x, y+1/2, -z+1/2'
'-x, -y, -z'
'x, -y-1/2, z-1/2'

loop_
_atom_site_type_symbol
_atom_site_label
_atom_site_fract_x
_atom_site_fract_y
_atom_site_fract_z
_atom_site_U_iso_or_equiv
_atom_site_adp_type
_atom_site_calc_flag
_atom_site_refinement_flags
_atom_site_occupancy
_atom_site_disorder_assembly
_atom_site_disorder_group
F F1A 0.1216(9) 0.4505(8) 0.46713(17) 0.126(3) Uani d PDU 0.592(15) A 1
F F2A 0.1877(10) 0.1908(17) 0.5018(2) 0.155(4) Uani d PDU 0.592(15) A 1
F F3A 0.0307(7) 0.218(2) 0.4785(4) 0.187(5) Uani d PDU 0.592(15) A 1
F F1B 0.1963(14) 0.406(2) 0.4751(4) 0.165(5) Uani d PDU 0.408(15) A 2
F F2B 0.1215(13) 0.1269(16) 0.5008(3) 0.126(4) Uani d PDU 0.408(15) A 2
F F3B 0.0359(10) 0.324(3) 0.4722(6) 0.181(6) Uani d PDU 0.408(15) A 2
C C1A 0.61622(19) 0.2839(4) 0.27472(8) 0.0492(6) Uani d . 1 . .
C C2A 0.6470(2) 0.4936(5) 0.27532(9) 0.0522(7) Uani d . 1 . .
C C3A 0.6768(2) 0.5824(5) 0.31314(9) 0.0596(7) Uani d . 1 . .
H H3A 0.6973 0.7201 0.3137 0.072 Uiso calc R 1 . .
C C4A 0.6770(2) 0.4718(5) 0.35037(10) 0.0629(8) Uani d . 1 . .
H H4A 0.6974 0.5352 0.3756 0.075 Uiso calc R 1 . .
C C5A 0.6471(2) 0.2668(5) 0.35018(9) 0.0607(8) Uani d . 1 . .
C C6A 0.6160(2) 0.1754(5) 0.31277(8) 0.0564(7) Uani d . 1 . .
H H6A 0.5944 0.0385 0.3128 0.068 Uiso calc R 1 . .
C C7A 0.6930(4) 0.2192(8) 0.42341(11) 0.1045(14) Uani d . 1 . .
H H7A1 0.6875 0.1179 0.4454 0.157 Uiso calc R 1 . .
H H7A2 0.6605 0.3448 0.4314 0.157 Uiso calc R 1 . .
H H7A3 0.7618 0.2469 0.4192 0.157 Uiso calc R 1 . .
C C8A 0.59249(19) 0.1754(5) 0.23556(8) 0.0517(7) Uani d . 1 . .
H H8A 0.5768 0.0352 0.2365 0.062 Uiso calc R 1 . .
C C9A 0.5837(2) 0.1543(4) 0.16155(8) 0.0502(6) Uani d . 1 . .
C C10A 0.6170(2) -0.0492(5) 0.15797(9) 0.0561(7) Uani d . 1 . .
H H10A 0.6420 -0.1193 0.1818 0.067 Uiso calc R 1 . .
C C11A 0.6127(2) -0.1466(5) 0.11934(10) 0.0631(8) Uani d . 1 . .
H H11A 0.6342 -0.2831 0.1174 0.076 Uiso calc R 1 . .
C C12A 0.5771(2) -0.0451(5) 0.08346(10) 0.0636(8) Uani d . 1 . .
H H12A 0.5743 -0.1118 0.0574 0.076 Uiso calc R 1 . .
C C13A 0.5455(2) 0.1581(5) 0.08704(9) 0.0596(7) Uani d . 1 B .
C C14A 0.5483(2) 0.2566(5) 0.12565(9) 0.0567(7) Uani d . 1 . .
H H14A 0.5263 0.3927 0.1276 0.068 Uiso calc R 1 . .
C C15A 0.5104(3) 0.2720(5) 0.04844(10) 0.0829(11) Uani d D 1 . .
N N1A 0.59247(17) 0.2674(4) 0.19956(7) 0.0529(6) Uani d . 1 . .
O O1A 0.64877(18) 0.6071(4) 0.23935(7) 0.0691(6) Uani d . 1 . .
O O2A 0.6472(2) 0.1424(4) 0.38544(7) 0.0873(8) Uani d . 1 . .
C C1 0.10504(19) 0.2748(5) 0.24086(9) 0.0527(7) Uani d . 1 . .
C C2 0.1374(2) 0.4839(5) 0.23806(9) 0.0564(7) Uani d . 1 . .
C C3 0.1381(2) 0.5767(5) 0.19883(11) 0.0649(8) Uani d . 1 . .
H H3 0.1589 0.7136 0.1968 0.078 Uiso calc R 1 . .
C C4 0.1089(2) 0.4713(6) 0.16290(11) 0.0692(9) Uani d . 1 . .
H H4 0.1098 0.5373 0.1369 0.083 Uiso calc R 1 . .
C C5 0.0776(2) 0.2655(6) 0.16503(10) 0.0642(8) Uani d . 1 . .
C C6 0.0749(2) 0.1719(5) 0.20390(9) 0.0584(7) Uani d . 1 . .
H H6 0.0523 0.0361 0.2055 0.070 Uiso calc R 1 . .
C C7 0.0736(3) 0.2186(9) 0.09038(11) 0.1054(15) Uani d . 1 . .
H H7A 0.0501 0.1211 0.0694 0.158 Uiso calc R 1 . .
H H7B 0.1443 0.2333 0.0892 0.158 Uiso calc R 1 . .
H H7C 0.0424 0.3505 0.0852 0.158 Uiso calc R 1 . .
C C8 0.1080(2) 0.1653(5) 0.28078(9) 0.0549(7) Uani d . 1 . .
H H8 0.0905 0.0258 0.2812 0.066 Uiso calc R 1 . .
C C9 0.1463(2) 0.1420(5) 0.35335(9) 0.0559(7) Uani d . 1 . .
C C10 0.1841(2) -0.0589(5) 0.35468(10) 0.0620(8) Uani d . 1 . .
H H10 0.1978 -0.1267 0.3297 0.074 Uiso calc R 1 . .
C C11 0.2011(3) -0.1575(6) 0.39286(11) 0.0741(9) Uani d . 1 . .
H H11 0.2256 -0.2922 0.3935 0.089 Uiso calc R 1 . .
C C12 0.1821(3) -0.0587(6) 0.42978(11) 0.0795(10) Uani d . 1 . .
H H12 0.1941 -0.1258 0.4555 0.095 Uiso calc R 1 . .
C C13 0.1451(3) 0.1413(6) 0.42881(10) 0.0749(9) Uani d . 1 A .
C C14 0.1274(2) 0.2419(5) 0.39071(9) 0.0655(8) Uani d . 1 . .
H H14 0.1028 0.3766 0.3902 0.079 Uiso calc R 1 . .
C C15 0.1269(5) 0.2510(8) 0.46891(13) 0.1131(16) Uani d D 1 . .
N N1 0.13402(17) 0.2560(4) 0.31550(7) 0.0555(6) Uani d . 1 . .
O O1 0.16842(17) 0.5928(4) 0.27249(8) 0.0710(6) Uani d . 1 . .
O O2 0.0501(2) 0.1466(5) 0.13076(7) 0.0893(8) Uani d . 1 . .
F F4A 0.5051(12) 0.4750(10) 0.0524(3) 0.089(2) Uani d PDU 0.62(3) B 3
F F5A 0.5747(12) 0.2314(18) 0.0164(3) 0.109(3) Uani d PDU 0.62(3) B 3
F F6A 0.4221(8) 0.220(2) 0.0334(4) 0.126(3) Uani d PDU 0.62(3) B 3
F F4B 0.5467(18) 0.466(2) 0.0490(6) 0.094(4) Uani d PDU 0.38(3) B 4
F F5B 0.5269(19) 0.191(2) 0.0124(3) 0.104(4) Uani d PDU 0.38(3) B 4
F F6B 0.4096(8) 0.275(4) 0.0467(8) 0.137(6) Uani d PDU 0.38(3) B 4
H H1 0.162(3) 0.506(7) 0.2948(13) 0.095(14) Uiso d . 1 . .
H H1A 0.627(3) 0.535(7) 0.2175(13) 0.091(13) Uiso d . 1 . .

loop_
_atom_site_aniso_label
_atom_site_aniso_U_11
_atom_site_aniso_U_22
_atom_site_aniso_U_33
_atom_site_aniso_U_12
_atom_site_aniso_U_13
_atom_site_aniso_U_23
F1A 0.211(8) 0.094(4) 0.074(3) 0.016(4) 0.022(4) -0.028(2)
F2A 0.204(8) 0.175(7) 0.083(4) 0.046(6) -0.034(4) -0.028(4)
F3A 0.230(8) 0.181(8) 0.159(7) -0.003(6) 0.113(6) -0.048(6)
F1B 0.216(10) 0.161(9) 0.120(6) -0.031(8) 0.029(7) -0.066(6)
F2B 0.189(9) 0.140(7) 0.051(4) 0.014(6) 0.029(5) 0.005(4)
F3B 0.219(10) 0.174(11) 0.154(8) 0.067(8) 0.059(7) -0.026(8)
C1A 0.0495(14) 0.0506(16) 0.0478(14) 0.0021(12) 0.0037(11) 0.0036(12)
C2A 0.0495(14) 0.0529(17) 0.0542(16) 0.0006(12) 0.0020(11) 0.0071(13)
C3A 0.0552(16) 0.0545(18) 0.0692(19) -0.0009(13) 0.0029(13) -0.0075(14)
C4A 0.0592(17) 0.076(2) 0.0533(16) -0.0008(15) -0.0001(13) -0.0100(15)
C5A 0.0610(17) 0.072(2) 0.0489(15) 0.0024(15) 0.0060(12) 0.0053(14)
C6A 0.0654(17) 0.0543(17) 0.0500(15) -0.0006(14) 0.0063(12) 0.0068(13)
C7A 0.131(4) 0.130(4) 0.052(2) 0.001(3) -0.009(2) 0.008(2)
C8A 0.0520(15) 0.0523(17) 0.0507(15) -0.0048(12) 0.0012(11) 0.0065(12)
C9A 0.0506(14) 0.0516(16) 0.0480(14) -0.0060(12) -0.0010(11) 0.0061(12)
C10A 0.0616(17) 0.0522(17) 0.0539(16) 0.0013(13) -0.0029(12) 0.0081(13)
C11A 0.076(2) 0.0478(17) 0.0650(18) 0.0028(15) -0.0039(14) 0.0017(14)
C12A 0.081(2) 0.0553(19) 0.0534(16) -0.0049(16) -0.0049(14) -0.0045(14)
C13A 0.079(2) 0.0516(18) 0.0479(15) 0.0000(15) -0.0057(13) 0.0042(13)
C14A 0.0707(18) 0.0469(17) 0.0521(15) 0.0007(14) -0.0017(13) 0.0047(12)
C15A 0.132(4) 0.060(2) 0.0557(19) 0.008(2) -0.015(2) -0.0002(16)
N1A 0.0560(13) 0.0553(14) 0.0470(12) -0.0017(11) -0.0007(10) 0.0053(10)
O1A 0.0904(16) 0.0550(14) 0.0612(13) -0.0100(11) -0.0048(11) 0.0140(11)
O2A 0.117(2) 0.098(2) 0.0461(12) -0.0097(15) -0.0007(12) 0.0132(12)
C1 0.0472(14) 0.0555(18) 0.0560(16) -0.0006(12) 0.0074(11) -0.0035(13)
C2 0.0504(15) 0.0551(18) 0.0643(18) -0.0013(13) 0.0082(12) -0.0015(14)
C3 0.0597(17) 0.0587(19) 0.077(2) -0.0005(14) 0.0098(15) 0.0070(16)
C4 0.0597(18) 0.080(2) 0.0683(19) 0.0061(16) 0.0077(14) 0.0163(18)
C5 0.0538(16) 0.080(2) 0.0587(17) -0.0008(16) 0.0008(13) -0.0015(16)
C6 0.0547(16) 0.0586(18) 0.0622(17) -0.0046(13) 0.0052(13) 0.0003(14)
C7 0.110(3) 0.150(4) 0.057(2) -0.004(3) 0.002(2) 0.000(2)
C8 0.0522(15) 0.0533(17) 0.0596(17) -0.0017(13) 0.0062(12) -0.0023(13)
C9 0.0528(15) 0.0599(19) 0.0553(16) -0.0041(14) 0.0065(12) -0.0040(14)
C10 0.0619(17) 0.0594(19) 0.0648(18) 0.0021(14) 0.0035(14) -0.0109(15)
C11 0.079(2) 0.063(2) 0.081(2) 0.0049(17) 0.0050(17) 0.0017(18)
C12 0.096(3) 0.075(2) 0.067(2) 0.004(2) 0.0064(18) 0.0115(18)
C13 0.093(2) 0.076(2) 0.0571(18) 0.0038(19) 0.0165(16) -0.0019(16)
C14 0.078(2) 0.0609(19) 0.0581(17) 0.0026(16) 0.0119(14) -0.0062(14)
C15 0.169(5) 0.110(4) 0.062(2) 0.017(4) 0.020(3) 0.005(2)
N1 0.0572(13) 0.0584(15) 0.0511(13) -0.0012(11) 0.0063(10) -0.0062(11)
O1 0.0809(15) 0.0589(14) 0.0735(15) -0.0107(11) 0.0076(12) -0.0116(12)
O2 0.1061(19) 0.109(2) 0.0523(13) -0.0176(16) -0.0021(12) -0.0022(13)
F4A 0.143(6) 0.060(3) 0.063(3) 0.019(3) -0.010(4) 0.0089(19)
F5A 0.159(7) 0.117(5) 0.052(3) 0.019(4) 0.010(3) 0.020(3)
F6A 0.149(6) 0.120(6) 0.102(5) -0.017(4) -0.072(4) 0.019(4)
F4B 0.137(9) 0.065(5) 0.077(5) -0.011(5) -0.020(7) 0.023(4)
F5B 0.158(10) 0.091(6) 0.059(4) 0.013(6) -0.028(5) -0.012(4)
F6B 0.151(8) 0.134(10) 0.118(10) 0.021(6) -0.064(6) 0.019(7)

loop_
_atom_type_symbol
_atom_type_description
_atom_type_scat_dispersion_real
_atom_type_scat_dispersion_imag
_atom_type_scat_source
C C 0.0033 0.0016 'International Tables Vol C Tables 4.2.6.8 and 6.1.1.4'
H H 0.0000 0.0000 'International Tables Vol C Tables 4.2.6.8 and 6.1.1.4'
F F 0.0171 0.0103 'International Tables Vol C Tables 4.2.6.8 and 6.1.1.4'
N N 0.0061 0.0033 'International Tables Vol C Tables 4.2.6.8 and 6.1.1.4'
O O 0.0106 0.0060 'International Tables Vol C Tables 4.2.6.8 and 6.1.1.4'

loop_
_geom_angle_atom_site_label_1
_geom_angle_atom_site_label_2
_geom_angle_atom_site_label_3
_geom_angle_site_symmetry_1
_geom_angle_site_symmetry_3
_geom_angle
_geom_angle_publ_flag
C6A C1A C2A . . 118.7(3) ?
C6A C1A C8A . . 119.3(3) ?
C2A C1A C8A . . 121.8(2) ?
O1A C2A C3A . . 119.6(3) ?
O1A C2A C1A . . 121.4(3) ?
C3A C2A C1A . . 119.0(3) ?
C2A C3A C4A . . 121.4(3) ?
C2A C3A H3A . . 119.3 ?
C4A C3A H3A . . 119.3 ?
C3A C4A C5A . . 120.1(3) ?
C3A C4A H4A . . 119.9 ?
C5A C4A H4A . . 119.9 ?
C6A C5A O2A . . 116.1(3) ?
C6A C5A C4A . . 119.5(3) ?
O2A C5A C4A . . 124.4(3) ?
C5A C6A C1A . . 121.3(3) ?
C5A C6A H6A . . 119.4 ?
C1A C6A H6A . . 119.4 ?
O2A C7A H7A1 . . 109.5 ?
O2A C7A H7A2 . . 109.5 ?
H7A1 C7A H7A2 . . 109.5 ?
O2A C7A H7A3 . . 109.5 ?
H7A1 C7A H7A3 . . 109.5 ?
H7A2 C7A H7A3 . . 109.5 ?
N1A C8A C1A . . 121.9(3) ?
N1A C8A H8A . . 119.1 ?
C1A C8A H8A . . 119.1 ?
C14A C9A C10A . . 118.9(3) ?
C14A C9A N1A . . 118.0(3) ?
C10A C9A N1A . . 122.9(2) ?
C11A C10A C9A . . 120.2(3) ?
C11A C10A H10A . . 119.9 ?
C9A C10A H10A . . 119.9 ?
C10A C11A C12A . . 121.1(3) ?
C10A C11A H11A . . 119.5 ?
C12A C11A H11A . . 119.5 ?
C11A C12A C13A . . 118.6(3) ?
C11A C12A H12A . . 120.7 ?
C13A C12A H12A . . 120.7 ?
C14A C13A C12A . . 120.9(3) ?
C14A C13A C15A . . 119.9(3) ?
C12A C13A C15A . . 119.2(3) ?
C13A C14A C9A . . 120.4(3) ?
C13A C14A H14A . . 119.8 ?
C9A C14A H14A . . 119.8 ?
F5B C15A F6A . . 76.3(8) ?
F5B C15A F4A . . 120.2(8) ?
F6A C15A F4A . . 103.8(7) ?
F5B C15A F4B . . 108.3(10) ?
F6A C15A F4B . . 124.8(9) ?
F5B C15A F6B . . 100.6(9) ?
F4A C15A F6B . . 86.0(9) ?
F4B C15A F6B . . 110.4(11) ?
F6A C15A F5A . . 105.9(6) ?
F4A C15A F5A . . 107.2(6) ?
F4B C15A F5A . . 87.0(9) ?
F6B C15A F5A . . 129.1(8) ?
F5B C15A C13A . . 118.0(7) ?
F6A C15A C13A . . 115.0(6) ?
F4A C15A C13A . . 115.4(5) ?
F4B C15A C13A . . 110.4(8) ?
F6B C15A C13A . . 108.6(9) ?
F5A C15A C13A . . 108.9(5) ?
C8A N1A C9A . . 121.1(3) ?
C2A O1A H1A . . 111(3) ?
C5A O2A C7A . . 118.1(3) ?
C6 C1 C2 . . 118.6(3) ?
C6 C1 C8 . . 119.9(3) ?
C2 C1 C8 . . 121.4(3) ?
O1 C2 C3 . . 119.2(3) ?
O1 C2 C1 . . 121.9(3) ?
C3 C2 C1 . . 118.8(3) ?
C4 C3 C2 . . 121.4(3) ?
C4 C3 H3 . . 119.3 ?
C2 C3 H3 . . 119.3 ?
C3 C4 C5 . . 120.5(3) ?
C3 C4 H4 . . 119.7 ?
C5 C4 H4 . . 119.7 ?
O2 C5 C6 . . 116.7(3) ?
O2 C5 C4 . . 124.5(3) ?
C6 C5 C4 . . 118.8(3) ?
C5 C6 C1 . . 121.8(3) ?
C5 C6 H6 . . 119.1 ?
C1 C6 H6 . . 119.1 ?
O2 C7 H7A . . 109.5 ?
O2 C7 H7B . . 109.5 ?
H7A C7 H7B . . 109.5 ?
O2 C7 H7C . . 109.5 ?
H7A C7 H7C . . 109.5 ?
H7B C7 H7C . . 109.5 ?
N1 C8 C1 . . 121.5(3) ?
N1 C8 H8 . . 119.2 ?
C1 C8 H8 . . 119.2 ?
C14 C9 C10 . . 119.3(3) ?
C14 C9 N1 . . 117.8(3) ?
C10 C9 N1 . . 122.7(3) ?
C11 C10 C9 . . 120.1(3) ?
C11 C10 H10 . . 119.9 ?
C9 C10 H10 . . 119.9 ?
C12 C11 C10 . . 120.5(3) ?
C12 C11 H11 . . 119.8 ?
C10 C11 H11 . . 119.8 ?
C11 C12 C13 . . 119.8(3) ?
C11 C12 H12 . . 120.1 ?
C13 C12 H12 . . 120.1 ?
C14 C13 C12 . . 120.3(3) ?
C14 C13 C15 . . 119.7(4) ?
C12 C13 C15 . . 119.9(3) ?
C13 C14 C9 . . 119.9(3) ?
C13 C14 H14 . . 120.0 ?
C9 C14 H14 . . 120.0 ?
F1A C15 F2B . . 130.2(6) ?
F1A C15 F3B . . 66.3(8) ?
F2B C15 F3B . . 94.1(11) ?
F1A C15 F2A . . 110.6(6) ?
F3B C15 F2A . . 124.9(10) ?
F1A C15 F3A . . 96.5(8) ?
F2B C15 F3A . . 68.9(8) ?
F2A C15 F3A . . 109.4(8) ?
F1A C15 F1B . . 47.0(7) ?
F2B C15 F1B . . 113.6(8) ?
F3B C15 F1B . . 111.0(11) ?
F2A C15 F1B . . 73.5(8) ?
F3A C15 F1B . . 136.9(9) ?
F1A C15 C13 . . 116.7(4) ?
F2B C15 C13 . . 113.1(6) ?
F3B C15 C13 . . 115.3(10) ?
F2A C15 C13 . . 113.9(5) ?
F3A C15 C13 . . 108.2(6) ?
F1B C15 C13 . . 109.3(6) ?
C8 N1 C9 . . 120.6(3) ?
C2 O1 H1 . . 106(3) ?
C5 O2 C7 . . 118.2(3) ?

loop_
_geom_bond_atom_site_label_1
_geom_bond_atom_site_label_2
_geom_bond_site_symmetry_2
_geom_bond_distance
_geom_bond_publ_flag
F1A C15 . 1.290(6) ?
F2A C15 . 1.352(7) ?
F3A C15 . 1.362(9) ?
F1B C15 . 1.376(9) ?
F2B C15 . 1.295(7) ?
F3B C15 . 1.323(10) ?
C1A C6A . 1.395(4) ?
C1A C2A . 1.415(4) ?
C1A C8A . 1.448(4) ?
C2A O1A . 1.356(3) ?
C2A C3A . 1.372(4) ?
C3A C4A . 1.379(4) ?
C3A H3A . 0.9300 ?
C4A C5A . 1.383(5) ?
C4A H4A . 0.9300 ?
C5A C6A . 1.373(4) ?
C5A O2A . 1.377(4) ?
C6A H6A . 0.9300 ?
C7A O2A . 1.417(4) ?
C7A H7A1 . 0.9600 ?
C7A H7A2 . 0.9600 ?
C7A H7A3 . 0.9600 ?
C8A N1A . 1.287(3) ?
C8A H8A . 0.9300 ?
C9A C14A . 1.382(4) ?
C9A C10A . 1.393(4) ?
C9A N1A . 1.410(3) ?
C10A C11A . 1.376(4) ?
C10A H10A . 0.9300 ?
C11A C12A . 1.380(4) ?
C11A H11A . 0.9300 ?
C12A C13A . 1.385(4) ?
C12A H12A . 0.9300 ?
C13A C14A . 1.378(4) ?
C13A C15A . 1.486(4) ?
C14A H14A . 0.9300 ?
C15A F5B . 1.285(9) ?
C15A F6A . 1.306(7) ?
C15A F4A . 1.318(7) ?
C15A F4B . 1.345(9) ?
C15A F6B . 1.358(10) ?
C15A F5A . 1.389(7) ?
O1A H1A . 0.87(4) ?
C1 C6 . 1.391(4) ?
C1 C2 . 1.422(4) ?
C1 C8 . 1.449(4) ?
C2 O1 . 1.348(4) ?
C2 C3 . 1.381(4) ?
C3 C4 . 1.369(5) ?
C3 H3 . 0.9300 ?
C4 C5 . 1.396(5) ?
C4 H4 . 0.9300 ?
C5 O2 . 1.367(4) ?
C5 C6 . 1.375(4) ?
C6 H6 . 0.9300 ?
C7 O2 . 1.412(4) ?
C7 H7A . 0.9600 ?
C7 H7B . 0.9600 ?
C7 H7C . 0.9600 ?
C8 N1 . 1.282(4) ?
C8 H8 . 0.9300 ?
C9 C14 . 1.383(4) ?
C9 C10 . 1.393(4) ?
C9 N1 . 1.411(4) ?
C10 C11 . 1.377(5) ?
C10 H10 . 0.9300 ?
C11 C12 . 1.367(5) ?
C11 H11 . 0.9300 ?
C12 C13 . 1.383(5) ?
C12 H12 . 0.9300 ?
C13 C14 . 1.383(5) ?
C13 C15 . 1.486(6) ?
C14 H14 . 0.9300 ?
O1 H1 . 0.91(4) ?

loop_
_geom_hbond_atom_site_label_D
_geom_hbond_atom_site_label_H
_geom_hbond_atom_site_label_A
_geom_hbond_site_symmetry_A
_geom_hbond_distance_DH
_geom_hbond_distance_HA
_geom_hbond_distance_DA
_geom_hbond_angle_DHA
O1 H1 N1 . 0.91(4) 1.79(4) 2.619(4) 150(4)
O1A H1A N1A . 0.87(4) 1.87(4) 2.623(3) 143(4)
C10 H10 O1 1_545 0.93 2.58 3.444(3) 154
C10A H10A O1A 1_545 0.93 2.54 3.413(3) 157
C3 H3 Cg3 2_655 0.93 2.86 3.526(3) 130
C3A H3A Cg1 2_655 0.93 2.88 3.518(3) 127
C11 H11 Cg4 2_645 0.93 2.85 3.529(3) 131
C11A H11A Cg2 2_645 0.93 2.97 3.646(3) 131

loop_
_geom_torsion_atom_site_label_1
_geom_torsion_atom_site_label_2
_geom_torsion_atom_site_label_3
_geom_torsion_atom_site_label_4
_geom_torsion_site_symmetry_1
_geom_torsion_site_symmetry_2
_geom_torsion_site_symmetry_3
_geom_torsion_site_symmetry_4
_geom_torsion
_geom_torsion_publ_flag
C6A C1A C2A O1A . . . . -180.0(3) ?
C8A C1A C2A O1A . . . . 4.9(4) ?
C6A C1A C2A C3A . . . . 0.8(4) ?
C8A C1A C2A C3A . . . . -174.3(3) ?
O1A C2A C3A C4A . . . . -179.4(3) ?
C1A C2A C3A C4A . . . . -0.1(4) ?
C2A C3A C4A C5A . . . . 0.1(5) ?
C3A C4A C5A C6A . . . . -0.8(4) ?
C3A C4A C5A O2A . . . . 178.2(3) ?
O2A C5A C6A C1A . . . . -177.6(3) ?
C4A C5A C6A C1A . . . . 1.5(5) ?
C2A C1A C6A C5A . . . . -1.5(4) ?
C8A C1A C6A C5A . . . . 173.8(3) ?
C6A C1A C8A N1A . . . . -179.4(3) ?
C2A C1A C8A N1A . . . . -4.3(4) ?
C14A C9A C10A C11A . . . . -1.1(4) ?
N1A C9A C10A C11A . . . . -175.4(3) ?
C9A C10A C11A C12A . . . . 0.9(5) ?
C10A C11A C12A C13A . . . . 0.1(5) ?
C11A C12A C13A C14A . . . . -0.8(5) ?
C11A C12A C13A C15A . . . . 177.8(3) ?
C12A C13A C14A C9A . . . . 0.6(5) ?
C15A C13A C14A C9A . . . . -178.0(3) ?
C10A C9A C14A C13A . . . . 0.4(4) ?
N1A C9A C14A C13A . . . . 174.9(3) ?
C14A C13A C15A F5B . . . . 166.6(13) ?
C12A C13A C15A F5B . . . . -12.0(14) ?
C14A C13A C15A F6A . . . . -106.2(9) ?
C12A C13A C15A F6A . . . . 75.2(9) ?
C14A C13A C15A F4A . . . . 14.6(10) ?
C12A C13A C15A F4A . . . . -164.0(9) ?
C14A C13A C15A F4B . . . . 41.4(14) ?
C12A C13A C15A F4B . . . . -137.3(13) ?
C14A C13A C15A F6B . . . . -79.9(13) ?
C12A C13A C15A F6B . . . . 101.5(12) ?
C14A C13A C15A F5A . . . . 135.2(8) ?
C12A C13A C15A F5A . . . . -43.4(9) ?
C1A C8A N1A C9A . . . . 170.5(2) ?
C14A C9A N1A C8A . . . . 156.8(3) ?
C10A C9A N1A C8A . . . . -28.8(4) ?
C6A C5A O2A C7A . . . . 170.3(3) ?
C4A C5A O2A C7A . . . . -8.7(5) ?
C6 C1 C2 O1 . . . . -179.4(3) ?
C8 C1 C2 O1 . . . . -2.7(4) ?
C6 C1 C2 C3 . . . . -0.3(4) ?
C8 C1 C2 C3 . . . . 176.4(3) ?
O1 C2 C3 C4 . . . . 178.9(3) ?
C1 C2 C3 C4 . . . . -0.3(4) ?
C2 C3 C4 C5 . . . . -0.2(5) ?
C3 C4 C5 O2 . . . . -177.9(3) ?
C3 C4 C5 C6 . . . . 1.2(5) ?
O2 C5 C6 C1 . . . . 177.3(3) ?
C4 C5 C6 C1 . . . . -1.8(4) ?
C2 C1 C6 C5 . . . . 1.4(4) ?
C8 C1 C6 C5 . . . . -175.4(3) ?
C6 C1 C8 N1 . . . . -179.0(3) ?
C2 C1 C8 N1 . . . . 4.3(4) ?
C14 C9 C10 C11 . . . . 0.8(4) ?
N1 C9 C10 C11 . . . . 175.4(3) ?
C9 C10 C11 C12 . . . . -0.7(5) ?
C10 C11 C12 C13 . . . . 0.3(6) ?
C11 C12 C13 C14 . . . . -0.1(6) ?
C11 C12 C13 C15 . . . . -178.4(4) ?
C12 C13 C14 C9 . . . . 0.3(5) ?
C15 C13 C14 C9 . . . . 178.5(4) ?
C10 C9 C14 C13 . . . . -0.6(5) ?
N1 C9 C14 C13 . . . . -175.5(3) ?
C14 C13 C15 F1A . . . . -18.4(9) ?
C12 C13 C15 F1A . . . . 159.9(8) ?
C14 C13 C15 F2B . . . . 163.3(10) ?
C12 C13 C15 F2B . . . . -18.5(11) ?
C14 C13 C15 F3B . . . . 56.6(12) ?
C12 C13 C15 F3B . . . . -125.1(12) ?
C14 C13 C15 F2A . . . . -149.1(9) ?
C12 C13 C15 F2A . . . . 29.1(10) ?
C14 C13 C15 F3A . . . . 89.0(9) ?
C12 C13 C15 F3A . . . . -92.7(9) ?
C14 C13 C15 F1B . . . . -69.1(11) ?
C12 C13 C15 F1B . . . . 109.1(11) ?
C1 C8 N1 C9 . . . . -173.4(2) ?
C14 C9 N1 C8 . . . . -149.7(3) ?
C10 C9 N1 C8 . . . . 35.6(4) ?
C6 C5 O2 C7 . . . . -165.4(3) ?
C4 C5 O2 C7 . . . . 13.7(5) ?
